data_4032326
loop_
_publ_author_name
'Chang, Lina'
'Guo, Tao'
'Wang, Ziyi'
'Wang, Shaozhong'
'Yao, Zhu-Jun'

_publ_section_title
;
 Azepinoindole Synthesis via a N-Bromosuccinimide-Induced
 Cycloisomerization of Enaminoester/Enaminone.
;
_journal_issue 3
_journal_name_full 'The Journal of organic chemistry'
_journal_page_first 1567
_journal_page_last 1574
_journal_paper_doi 10.1021/acs.joc.6b02760
_journal_volume 82
_journal_year 2017
_chemical_formula_sum 'C16 H18 N2 O2'
_chemical_formula_weight 270.32
_chemical_name_systematic
; 
 ? 
;
_space_group_IT_number 61
_symmetry_cell_setting orthorhombic
_symmetry_space_group_name_Hall '-P 2ac 2ab'
_symmetry_space_group_name_H-M 'P b c a'
_atom_sites_solution_hydrogens geom
_atom_sites_solution_primary direct
_atom_sites_solution_secondary difmap
_audit_creation_method SHELXL-97
_cell_angle_alpha 90.00
_cell_angle_beta 90.00
_cell_angle_gamma 90.00
_cell_formula_units_Z 8
_cell_length_a 6.3297(13)
_cell_length_b 19.665(4)
_cell_length_c 22.568(5)
_cell_measurement_reflns_used 25
_cell_measurement_temperature 293(2)
_cell_measurement_theta_max 13
_cell_measurement_theta_min 9
_cell_volume 2809.1(10)
_computing_structure_refinement 'SHELXL-97 (Sheldrick, 1997)'
_computing_structure_solution 'SHELXS-97 (Sheldrick, 1990)'
_diffrn_ambient_temperature 293(2)
_diffrn_measured_fraction_theta_full 0.993
_diffrn_measured_fraction_theta_max 0.993
_diffrn_measurement_device_type 'Nonius CAD4'
_diffrn_measurement_method \w/2\q
_diffrn_radiation_monochromator graphite
_diffrn_radiation_source 'fine-focus sealed tube'
_diffrn_radiation_type MoK\a
_diffrn_radiation_wavelength 0.71073
_diffrn_reflns_av_R_equivalents 0.0229
_diffrn_reflns_av_sigmaI/netI 0.1276
_diffrn_reflns_limit_h_max 7
_diffrn_reflns_limit_h_min 0
_diffrn_reflns_limit_k_max 23
_diffrn_reflns_limit_k_min 0
_diffrn_reflns_limit_l_max 27
_diffrn_reflns_limit_l_min 0
_diffrn_reflns_number 2551
_diffrn_reflns_theta_full 25.32
_diffrn_reflns_theta_max 25.32
_diffrn_reflns_theta_min 1.80
_diffrn_standards_decay_% 1
_diffrn_standards_interval_count 200
_diffrn_standards_interval_time 2h
_diffrn_standards_number 3
_exptl_absorpt_coefficient_mu 0.085
_exptl_absorpt_correction_T_max 0.9915
_exptl_absorpt_correction_T_min 0.9749
_exptl_absorpt_correction_type psi-scan
_exptl_crystal_density_diffrn 1.278
_exptl_crystal_density_method 'not measured'
_exptl_crystal_F_000 1152
_exptl_crystal_size_max 0.30
_exptl_crystal_size_mid 0.20
_exptl_crystal_size_min 0.10
_refine_diff_density_max 0.166
_refine_diff_density_min -0.157
_refine_diff_density_rms 0.042
_refine_ls_extinction_method none
_refine_ls_goodness_of_fit_ref 1.000
_refine_ls_hydrogen_treatment constr
_refine_ls_matrix_type full
_refine_ls_number_parameters 181
_refine_ls_number_reflns 2551
_refine_ls_number_restraints 0
_refine_ls_restrained_S_all 1.000
_refine_ls_R_factor_all 0.1858
_refine_ls_R_factor_gt 0.0759
_refine_ls_shift/su_max 0.000
_refine_ls_shift/su_mean 0.000
_refine_ls_structure_factor_coef Fsqd
_refine_ls_weighting_details 'calc w=1/[\s^2^(Fo^2^)+(0.0280P)^2^+0.0000P] where P=(Fo^2^+2Fc^2^)/3'
_refine_ls_weighting_scheme calc
_refine_ls_wR_factor_gt 0.1076
_refine_ls_wR_factor_ref 0.1344
_reflns_number_gt 1088
_reflns_number_total 2551
_reflns_threshold_expression >2sigma(I)
_cod_data_source_file jo6b02760_si_002.cif
_cod_data_source_block b
_cod_depositor_comments
;
The following automatic conversions were performed:

'_symmetry_cell_setting' value 'Orthorhombic' changed to
'orthorhombic' according to
/home/data/users/saulius/crontab/automatic-downloads/current/ACS/lib/dictionaries/cif_core.dic
dictionary named 'cif_core.dic' version 2.4.2 from 2011-04-26.

Automatic conversion script
Id: cif_fix_values 4973 2017-02-22 13:04:09Z antanas 
;
_cod_original_sg_symbol_H-M Pbca
_cod_database_code 4032326

loop_
_symmetry_equiv_pos_as_xyz
'x, y, z'
'-x+1/2, -y, z+1/2'
'x+1/2, -y+1/2, -z'
'-x, y+1/2, -z+1/2'
'-x, -y, -z'
'x-1/2, y, -z-1/2'
'-x-1/2, y-1/2, z'
'x, -y-1/2, z-1/2'

loop_
_atom_site_label
_atom_site_type_symbol
_atom_site_fract_x
_atom_site_fract_y
_atom_site_fract_z
_atom_site_U_iso_or_equiv
_atom_site_adp_type
_atom_site_occupancy
_atom_site_symmetry_multiplicity
_atom_site_calc_flag
_atom_site_refinement_flags
O1 O 0.6320(4) 0.47638(13) 0.34837(11) 0.0691(8) Uani 1 1 d .
N1 N 0.7561(5) 0.62439(15) 0.57768(12) 0.0584(9) Uani 1 1 d .
H1A H 0.8667 0.6014 0.5871 0.070 Uiso 1 1 calc R
C1 C 0.6614(6) 0.6728(2) 0.61222(17) 0.0560(11) Uani 1 1 d .
O2 O 0.9094(4) 0.47699(14) 0.40946(11) 0.0735(9) Uani 1 1 d .
N2 N 0.4375(4) 0.57816(15) 0.40613(12) 0.0537(8) Uani 1 1 d .
C2 C 0.7116(6) 0.6947(2) 0.66895(17) 0.0650(12) Uani 1 1 d .
H2A H 0.8266 0.6770 0.6894 0.078 Uiso 1 1 calc R
C3 C 0.5859(7) 0.7433(2) 0.69341(18) 0.0728(12) Uani 1 1 d .
H3A H 0.6157 0.7588 0.7314 0.087 Uiso 1 1 calc R
C4 C 0.4125(7) 0.7706(2) 0.66289(18) 0.0772(13) Uani 1 1 d .
H4A H 0.3294 0.8035 0.6811 0.093 Uiso 1 1 calc R
C5 C 0.3630(6) 0.7494(2) 0.60621(18) 0.0679(11) Uani 1 1 d .
H5A H 0.2499 0.7683 0.5858 0.081 Uiso 1 1 calc R
C6 C 0.4882(6) 0.6984(2) 0.58028(16) 0.0554(10) Uani 1 1 d .
C7 C 0.4791(6) 0.66365(18) 0.52466(15) 0.0505(10) Uani 1 1 d .
C8 C 0.3161(5) 0.67123(18) 0.47706(15) 0.0559(11) Uani 1 1 d .
H8A H 0.3640 0.7046 0.4484 0.067 Uiso 1 1 calc R
H8B H 0.1857 0.6878 0.4944 0.067 Uiso 1 1 calc R
C9 C 0.2732(5) 0.60364(19) 0.44534(15) 0.0576(10) Uani 1 1 d .
H9A H 0.2462 0.5693 0.4753 0.069 Uiso 1 1 calc R
H9B H 0.1447 0.6087 0.4223 0.069 Uiso 1 1 calc R
C10 C 0.6238(5) 0.55362(18) 0.42929(16) 0.0473(9) Uani 1 1 d .
C11 C 0.7105(5) 0.56798(18) 0.48292(15) 0.0543(10) Uani 1 1 d .
H11A H 0.8269 0.5420 0.4938 0.065 Uiso 1 1 calc R
C12 C 0.6438(6) 0.61842(18) 0.52463(16) 0.0509(10) Uani 1 1 d .
C13 C 0.4261(6) 0.60524(19) 0.34549(14) 0.0636(11) Uani 1 1 d .
H13A H 0.5613 0.5980 0.3263 0.076 Uiso 1 1 calc R
H13B H 0.4026 0.6539 0.3476 0.076 Uiso 1 1 calc R
C14 C 0.2557(6) 0.5740(2) 0.30778(15) 0.0876(15) Uani 1 1 d .
H14A H 0.2584 0.5942 0.2691 0.131 Uiso 1 1 calc R
H14B H 0.1205 0.5820 0.3258 0.131 Uiso 1 1 calc R
H14C H 0.2795 0.5260 0.3045 0.131 Uiso 1 1 calc R
C15 C 0.7425(7) 0.4982(2) 0.39494(16) 0.0522(10) Uani 1 1 d .
C16 C 0.7358(6) 0.4234(2) 0.31426(15) 0.0773(13) Uani 1 1 d .
H16A H 0.6475 0.4105 0.2816 0.116 Uiso 1 1 calc R
H16B H 0.7603 0.3846 0.3391 0.116 Uiso 1 1 calc R
H16C H 0.8683 0.4401 0.2995 0.116 Uiso 1 1 calc R

loop_
_atom_site_aniso_label
_atom_site_aniso_U_11
_atom_site_aniso_U_22
_atom_site_aniso_U_33
_atom_site_aniso_U_23
_atom_site_aniso_U_13
_atom_site_aniso_U_12
O1 0.0690(17) 0.0800(19) 0.0583(17) -0.0102(16) -0.0051(15) 0.0134(18)
N1 0.0535(19) 0.072(2) 0.050(2) 0.0012(17) -0.0109(18) 0.017(2)
C1 0.059(3) 0.059(3) 0.050(3) 0.009(2) 0.000(2) 0.007(2)
O2 0.0656(18) 0.087(2) 0.0680(19) -0.0049(16) -0.0114(15) 0.0150(19)
N2 0.0495(17) 0.072(2) 0.0394(18) 0.0073(17) -0.0038(17) 0.0036(19)
C2 0.067(3) 0.072(3) 0.056(3) -0.002(2) -0.012(2) 0.014(3)
C3 0.082(3) 0.071(3) 0.065(3) -0.005(2) -0.008(3) 0.006(3)
C4 0.090(3) 0.079(3) 0.063(3) -0.007(3) 0.015(3) 0.003(3)
C5 0.070(3) 0.071(3) 0.063(3) 0.008(2) 0.004(2) 0.020(3)
C6 0.058(2) 0.063(3) 0.045(3) 0.003(2) 0.006(2) 0.002(2)
C7 0.049(2) 0.057(2) 0.046(2) 0.0075(19) 0.003(2) 0.003(2)
C8 0.051(2) 0.059(2) 0.058(2) 0.003(2) 0.000(2) 0.005(2)
C9 0.043(2) 0.080(3) 0.050(2) 0.010(2) -0.008(2) 0.005(3)
C10 0.044(2) 0.050(2) 0.048(2) 0.016(2) -0.0069(19) 0.001(2)
C11 0.051(2) 0.061(2) 0.051(2) 0.005(2) -0.010(2) 0.014(2)
C12 0.052(2) 0.050(2) 0.050(2) 0.008(2) 0.000(2) 0.016(2)
C13 0.071(3) 0.072(3) 0.049(3) 0.011(2) 0.002(2) 0.003(3)
C14 0.101(3) 0.108(4) 0.053(3) -0.004(2) -0.033(3) 0.008(4)
C15 0.055(2) 0.059(2) 0.043(2) 0.012(2) -0.004(2) -0.005(2)
C16 0.088(3) 0.084(3) 0.060(3) -0.014(2) 0.008(3) 0.007(3)

loop_
_atom_type_symbol
_atom_type_description
_atom_type_scat_dispersion_real
_atom_type_scat_dispersion_imag
_atom_type_scat_source
C C 0.0033 0.0016 'International Tables Vol C Tables 4.2.6.8 and 6.1.1.4'
H H 0.0000 0.0000 'International Tables Vol C Tables 4.2.6.8 and 6.1.1.4'
N N 0.0061 0.0033 'International Tables Vol C Tables 4.2.6.8 and 6.1.1.4'
O O 0.0106 0.0060 'International Tables Vol C Tables 4.2.6.8 and 6.1.1.4'

loop_
_geom_angle_atom_site_label_1
_geom_angle_atom_site_label_2
_geom_angle_atom_site_label_3
_geom_angle
C15 O1 C16 114.3(3)
C1 N1 C12 108.9(3)
C1 N1 H1A 125.6
C12 N1 H1A 125.6
N1 C1 C2 129.9(4)
N1 C1 C6 107.4(3)
C2 C1 C6 122.7(4)
C10 N2 C9 120.2(3)
C10 N2 C13 121.5(3)
C9 N2 C13 114.0(3)
C3 C2 C1 117.3(4)
C3 C2 H2A 121.3
C1 C2 H2A 121.3
C2 C3 C4 121.8(4)
C2 C3 H3A 119.1
C4 C3 H3A 119.1
C5 C4 C3 121.1(4)
C5 C4 H4A 119.5
C3 C4 H4A 119.5
C4 C5 C6 118.2(4)
C4 C5 H5A 120.9
C6 C5 H5A 120.9
C5 C6 C1 118.8(4)
C5 C6 C7 133.1(4)
C1 C6 C7 108.1(4)
C12 C7 C6 106.3(3)
C12 C7 C8 126.1(3)
C6 C7 C8 127.6(3)
C7 C8 C9 111.8(3)
C7 C8 H8A 109.3
C9 C8 H8A 109.3
C7 C8 H8B 109.3
C9 C8 H8B 109.3
H8A C8 H8B 107.9
N2 C9 C8 117.1(3)
N2 C9 H9A 108.0
C8 C9 H9A 108.0
N2 C9 H9B 108.0
C8 C9 H9B 108.0
H9A C9 H9B 107.3
C11 C10 N2 127.7(4)
C11 C10 C15 113.6(3)
N2 C10 C15 118.5(3)
C10 C11 C12 127.6(3)
C10 C11 H11A 116.2
C12 C11 H11A 116.2
C7 C12 N1 109.4(3)
C7 C12 C11 132.4(4)
N1 C12 C11 118.1(3)
N2 C13 C14 114.4(3)
N2 C13 H13A 108.6
C14 C13 H13A 108.6
N2 C13 H13B 108.6
C14 C13 H13B 108.6
H13A C13 H13B 107.6
C13 C14 H14A 109.5
C13 C14 H14B 109.5
H14A C14 H14B 109.5
C13 C14 H14C 109.5
H14A C14 H14C 109.5
H14B C14 H14C 109.5
O2 C15 O1 125.0(4)
O2 C15 C10 123.2(4)
O1 C15 C10 111.7(3)
O1 C16 H16A 109.5
O1 C16 H16B 109.5
H16A C16 H16B 109.5
O1 C16 H16C 109.5
H16A C16 H16C 109.5
H16B C16 H16C 109.5

loop_
_geom_bond_atom_site_label_1
_geom_bond_atom_site_label_2
_geom_bond_distance
O1 C15 1.334(4)
O1 C16 1.453(4)
N1 C1 1.368(4)
N1 C12 1.397(4)
N1 H1A 0.8600
C1 C2 1.388(4)
C1 C6 1.405(5)
O2 C15 1.182(4)
N2 C10 1.377(4)
N2 C9 1.455(4)
N2 C13 1.470(4)
C2 C3 1.360(5)
C2 H2A 0.9300
C3 C4 1.403(5)
C3 H3A 0.9300
C4 C5 1.381(5)
C4 H4A 0.9300
C5 C6 1.405(5)
C5 H5A 0.9300
C6 C7 1.430(4)
C7 C12 1.370(4)
C7 C8 1.497(4)
C8 C9 1.534(4)
C8 H8A 0.9700
C8 H8B 0.9700
C9 H9A 0.9700
C9 H9B 0.9700
C10 C11 1.359(4)
C10 C15 1.534(5)
C11 C12 1.431(4)
C11 H11A 0.9300
C13 C14 1.505(4)
C13 H13A 0.9700
C13 H13B 0.9700
C14 H14A 0.9600
C14 H14B 0.9600
C14 H14C 0.9600
C16 H16A 0.9600
C16 H16B 0.9600
C16 H16C 0.9600

loop_
_geom_torsion_atom_site_label_1
_geom_torsion_atom_site_label_2
_geom_torsion_atom_site_label_3
_geom_torsion_atom_site_label_4
_geom_torsion
C12 N1 C1 C2 177.8(4)
C12 N1 C1 C6 -0.7(4)
N1 C1 C2 C3 -178.6(4)
C6 C1 C2 C3 -0.3(6)
C1 C2 C3 C4 -0.2(6)
C2 C3 C4 C5 -0.4(6)
C3 C4 C5 C6 1.5(6)
C4 C5 C6 C1 -1.9(5)
C4 C5 C6 C7 177.8(4)
N1 C1 C6 C5 -180.0(3)
C2 C1 C6 C5 1.4(5)
N1 C1 C6 C7 0.3(4)
C2 C1 C6 C7 -178.4(3)
C5 C6 C7 C12 -179.4(4)
C1 C6 C7 C12 0.3(4)
C5 C6 C7 C8 -2.9(6)
C1 C6 C7 C8 176.8(3)
C12 C7 C8 C9 30.6(5)
C6 C7 C8 C9 -145.2(3)
C10 N2 C9 C8 70.7(4)
C13 N2 C9 C8 -86.1(4)
C7 C8 C9 N2 -71.7(4)
C9 N2 C10 C11 -22.7(5)
C13 N2 C10 C11 132.4(4)
C9 N2 C10 C15 150.7(3)
C13 N2 C10 C15 -54.3(4)
N2 C10 C11 C12 -8.9(6)
C15 C10 C11 C12 177.4(3)
C6 C7 C12 N1 -0.8(4)
C8 C7 C12 N1 -177.3(3)
C6 C7 C12 C11 176.9(4)
C8 C7 C12 C11 0.4(6)
C1 N1 C12 C7 1.0(4)
C1 N1 C12 C11 -177.1(3)
C10 C11 C12 C7 2.2(6)
C10 C11 C12 N1 179.7(3)
C10 N2 C13 C14 127.2(4)
C9 N2 C13 C14 -76.3(4)
C16 O1 C15 O2 -1.2(5)
C16 O1 C15 C10 -179.6(3)
C11 C10 C15 O2 -10.4(5)
N2 C10 C15 O2 175.3(3)
C11 C10 C15 O1 168.0(3)
N2 C10 C15 O1 -6.3(4)
